data_1539570
loop_
_publ_author_name
'Anagnostou, M.'
'Kostikas, A.'
'Psycharis, V.'
'Devlin, E.'
'Niarchos, D.'

_publ_section_title
;
 Stability range, structure and magnetic properties of Y Fe12-x Mox (0.5
 <= x <= 2.0) alloys
;
_journal_name_full 'Journal of Magnetism and Magnetic Materials'
_journal_page_first 157
_journal_page_last 166
_journal_volume 131
_journal_year 1994
_chemical_formula_sum 'Fe10 Mo2 Y'
_space_group_IT_number 139
_symmetry_space_group_name_Hall '-I 4 2'
_symmetry_space_group_name_H-M 'I 4/m m m'
_cell_angle_alpha 90
_cell_angle_beta 90
_cell_angle_gamma 90
_cell_formula_units_Z 2
_cell_length_a 8.5516
_cell_length_b 8.5516
_cell_length_c 4.7985
_cell_volume 350.914
_citation_journal_id_ASTM JMMMDC
_cod_data_source_file Anagnostou_JMMMDC_1994_1058.cif
_cod_data_source_block Fe10Mo2Y1
_cod_original_cell_volume 350.9137
_cod_original_formula_sum 'Fe10 Mo2 Y1'
_cod_database_code 1539570

loop_
_symmetry_equiv_pos_as_xyz
x,y,z
-y,x,z
-x,-y,z
y,-x,z
x,-y,-z
y,x,-z
-x,y,-z
-y,-x,-z
-x,-y,-z
y,-x,-z
x,y,-z
-y,x,-z
-x,y,z
-y,-x,z
x,-y,z
y,x,z
x+1/2,y+1/2,z+1/2
-y+1/2,x+1/2,z+1/2
-x+1/2,-y+1/2,z+1/2
y+1/2,-x+1/2,z+1/2
x+1/2,-y+1/2,-z+1/2
y+1/2,x+1/2,-z+1/2
-x+1/2,y+1/2,-z+1/2
-y+1/2,-x+1/2,-z+1/2
-x+1/2,-y+1/2,-z+1/2
y+1/2,-x+1/2,-z+1/2
x+1/2,y+1/2,-z+1/2
-y+1/2,x+1/2,-z+1/2
-x+1/2,y+1/2,z+1/2
-y+1/2,-x+1/2,z+1/2
x+1/2,-y+1/2,z+1/2
y+1/2,x+1/2,z+1/2

loop_
_atom_site_label
_atom_site_type_symbol
_atom_site_fract_x
_atom_site_fract_y
_atom_site_fract_z
_atom_site_occupancy
_atom_site_U_iso_or_equiv
Fe2 Fe 0.279 0.5 0 1 0.0
Fe3 Fe 0.3584 0 0 0.496 0.0
Y1 Y 0 0 0 1 0.0
Fe1 Fe 0.25 0.25 0.25 1 0.0
Mo1 Mo 0.3584 0 0 0.504 0.0
